data_1542894
loop_
_publ_author_name
'Ren, Yi'
'Sezen, Melda'
'Guo, Fang'
'J\"akle, Frieder'
'Loo, Yueh-Lin'

_publ_section_title
;
 [d]-Carbon--carbon double bond engineering in diazaphosphepines: a
 pathway to modulate the chemical and electronic structures of heteropines
;
_journal_issue 7
_journal_name_full 'Chem. Sci.'
_journal_page_first 4211
_journal_paper_doi 10.1039/C6SC00519E
_journal_volume 7
_journal_year 2016
_chemical_formula_sum 'C17 H10.5 N P0.5'
_chemical_formula_weight 244.25
_chemical_name_common YR1
_space_group_crystal_system orthorhombic
_space_group_IT_number 62
_space_group_name_Hall '-P 2ac 2n'
_space_group_name_H-M_alt 'P n m a'
_symmetry_space_group_name_Hall '-P 2ac 2n'
_symmetry_space_group_name_H-M 'P n m a'
_atom_sites_solution_hydrogens geom
_atom_sites_solution_primary direct
_atom_sites_solution_secondary difmap
_audit_update_record
;
2015-09-25 deposited with the CCDC.
2016-03-15 downloaded from the CCDC.
;
_cell_angle_alpha 90
_cell_angle_beta 90
_cell_angle_gamma 90
_cell_formula_units_Z 8
_cell_length_a 15.8239(8)
_cell_length_b 19.3822(10)
_cell_length_c 7.8312(4)
_cell_measurement_reflns_used 9897
_cell_measurement_temperature 100.(2)
_cell_measurement_theta_max 33.7105
_cell_measurement_theta_min 2.5745
_cell_volume 2401.8(2)
_computing_cell_refinement 'SAINT V8.30C (Bruker AXS Inc., 2013)'
_computing_data_collection 'Bruker Instrument Service v2012.12.0.3'
_computing_data_reduction 'SAINT V8.30C (Bruker AXS Inc., 2013)'
_computing_structure_refinement 'SHELXL-97 (Sheldrick, 2008)'
_computing_structure_solution 'SHELXS-97 (Sheldrick, 2008)'
_diffrn_ambient_temperature 100.(2)
_diffrn_detector_area_resol_mean 8.3333
_diffrn_measured_fraction_theta_full 0.992
_diffrn_measured_fraction_theta_max 0.992
_diffrn_measurement_device_type 'BRUKER APEX II CCD'
_diffrn_radiation_wavelength 0.71073
_diffrn_reflns_av_R_equivalents 0.0349
_diffrn_reflns_av_sigmaI/netI 0.0227
_diffrn_reflns_limit_h_max 26
_diffrn_reflns_limit_h_min -26
_diffrn_reflns_limit_k_max 32
_diffrn_reflns_limit_k_min -31
_diffrn_reflns_limit_l_max 12
_diffrn_reflns_limit_l_min -13
_diffrn_reflns_number 52792
_diffrn_reflns_theta_full 36.37
_diffrn_reflns_theta_max 36.37
_diffrn_reflns_theta_min 2.10
_exptl_absorpt_coefficient_mu 0.142
_exptl_absorpt_correction_T_max 0.99
_exptl_absorpt_correction_T_min 0.92
_exptl_absorpt_correction_type multi-scan
_exptl_absorpt_process_details 'SADABS V2012/1 (Bruker AXS Inc.)'
_exptl_crystal_colour 'translucent intense red-purple'
_exptl_crystal_density_diffrn 1.351
_exptl_crystal_density_method 'not measured'
_exptl_crystal_description 'irregular rhombic shard'
_exptl_crystal_F_000 1016
_exptl_crystal_size_max 0.320
_exptl_crystal_size_mid 0.280
_exptl_crystal_size_min 0.090
_refine_diff_density_max 0.664
_refine_diff_density_min -0.439
_refine_ls_extinction_method none
_refine_ls_goodness_of_fit_ref 0.912
_refine_ls_hydrogen_treatment mixed
_refine_ls_matrix_type full
_refine_ls_number_parameters 220
_refine_ls_number_reflns 5933
_refine_ls_number_restraints 84
_refine_ls_restrained_S_all 0.944
_refine_ls_R_factor_all 0.0656
_refine_ls_R_factor_gt 0.0495
_refine_ls_shift/su_max 0.001
_refine_ls_shift/su_mean 0.000
_refine_ls_structure_factor_coef Fsqd
_refine_ls_weighting_details 'calc w=1/[\s^2^(Fo^2^)+(0.0598P)^2^+2.2881P] where P=(Fo^2^+2Fc^2^)/3'
_refine_ls_weighting_scheme calc
_refine_ls_wR_factor_gt 0.1197
_refine_ls_wR_factor_ref 0.1312
_reflns_number_gt 4817
_reflns_number_total 5933
_reflns_threshold_expression >2sigma(I)
_cod_data_source_file c6sc00519e2.cif
_cod_data_source_block I
_cod_depositor_comments 'Adding full bibliography for 1542894--1542898.cif.'
_cod_original_formula_sum 'C17 H10.50 N P0.50'
_cod_database_code 1542894

loop_
_space_group_symop_operation_xyz
'x, y, z'
'x+1/2, -y+1/2, -z+1/2'
'-x, y+1/2, -z'
'-x+1/2, -y, z+1/2'
'-x, -y, -z'
'-x-1/2, y-1/2, z-1/2'
'x, -y-1/2, z'
'x-1/2, y, -z-1/2'

loop_
_atom_site_type_symbol
_atom_site_label
_atom_site_fract_x
_atom_site_fract_y
_atom_site_fract_z
_atom_site_U_iso_or_equiv
_atom_site_adp_type
_atom_site_calc_flag
_atom_site_refinement_flags_adp
_atom_site_refinement_flags_occupancy
_atom_site_refinement_flags_posn
_atom_site_occupancy
_atom_site_disorder_assembly
_atom_site_disorder_group
P P1 0.75166(2) 0.25 0.70796(5) 0.01177(8) Uani d . . S 1 . .
N N1 0.73097(5) 0.31828(5) 0.57524(12) 0.01551(15) Uani d . . . 1 . .
C C1 0.78364(6) 0.37605(5) 0.56738(14) 0.01674(17) Uani d . . D 1 . .
C C2 0.86182(7) 0.38680(5) 0.64444(16) 0.01930(19) Uani d . . D 1 . .
H H2 0.8875 0.3526 0.7141 0.023 Uiso calc . . R 1 . .
C C3 0.90061(8) 0.45005(6) 0.61446(19) 0.0259(2) Uani d . . D 1 . .
H H3 0.954 0.4594 0.6651 0.031 Uiso calc . . R 1 . .
C C4 0.86254(10) 0.50049(6) 0.5109(2) 0.0315(3) Uani d . . D 1 . .
H H4 0.8911 0.5429 0.4916 0.038 Uiso calc . . R 1 . .
C C5 0.78470(10) 0.48976(6) 0.43676(19) 0.0309(3) Uani d . . D 1 . .
H H5 0.7594 0.5243 0.3675 0.037 Uiso calc . . R 1 . .
C C6 0.74351(8) 0.42661(6) 0.46580(15) 0.0224(2) Uani d . . D 1 . .
C C7 0.66421(8) 0.39854(7) 0.41388(16) 0.0252(2) Uani d . . . 1 . .
H H7 0.6234 0.421 0.3442 0.03 Uiso calc . . R 1 . .
C C8 0.65696(6) 0.33344(6) 0.48201(14) 0.01941(19) Uani d . . . 1 . .
C C9 0.58711(6) 0.28568(7) 0.46689(13) 0.0222(2) Uani d . . . 1 . .
C C10A 0.50138(19) 0.31956(15) 0.4413(4) 0.0150(5) Uani d U P D 0.5 . 1
C C11A 0.46462(18) 0.38352(16) 0.4299(4) 0.0196(5) Uani d U P D 0.5 . 1
H H11A 0.497 0.4243 0.4451 0.024 Uiso calc . P R 0.5 . 1
C C12A 0.37616(17) 0.38676(17) 0.3945(4) 0.0233(5) Uani d U P D 0.5 . 1
H H12A 0.3503 0.4308 0.3853 0.028 Uiso calc . P R 0.5 . 1
C C13A 0.32692(17) 0.32946(17) 0.3733(4) 0.0225(5) Uani d U P D 0.5 . 1
H H13A 0.2685 0.3344 0.3483 0.027 Uiso calc . P R 0.5 . 1
C C10B 0.49675(19) 0.29989(15) 0.4390(4) 0.0145(5) Uani d U P D 0.5 . 2
C C11B 0.45529(18) 0.36234(16) 0.4242(4) 0.0201(5) Uani d U P D 0.5 . 2
H H11B 0.4847 0.4047 0.4384 0.024 Uiso calc . P R 0.5 . 2
C C12B 0.36632(18) 0.36140(17) 0.3866(4) 0.0245(5) Uani d U P D 0.5 . 2
H H12B 0.3374 0.4041 0.3742 0.029 Uiso calc . P R 0.5 . 2
C C13B 0.32206(16) 0.30181(17) 0.3681(4) 0.0223(4) Uani d U P D 0.5 . 2
H H13B 0.258(2) 0.2995(18) 0.336(5) 0.027 Uiso d . P . 0.5 A 2
C C14 0.36264(12) 0.2375(2) 0.3886(3) 0.0257(11) Uani d U P D 0.5 . .
C C15 0.44973(12) 0.2397(2) 0.4239(2) 0.0201(10) Uani d U P D 0.5 . .
C C16 0.65559(8) 0.25 0.83553(17) 0.0124(2) Uani d . . S 1 . .
C C17 0.62012(7) 0.18788(5) 0.88889(14) 0.01672(17) Uani d . . . 1 . .
H H17 0.646 0.1454 0.8584 0.02 Uiso calc . . R 1 . .
C C18 0.54674(7) 0.18805(6) 0.98683(15) 0.0208(2) Uani d . . . 1 . .
H H18 0.5225 0.1457 1.023 0.025 Uiso calc . . R 1 . .
C C19 0.50898(10) 0.25 1.03167(19) 0.0214(3) Uani d . . S 1 . .
H H19 0.4572 0.25 1.0931 0.026 Uiso calc . . SR 1 . .

loop_
_atom_site_aniso_label
_atom_site_aniso_U_11
_atom_site_aniso_U_22
_atom_site_aniso_U_33
_atom_site_aniso_U_12
_atom_site_aniso_U_13
_atom_site_aniso_U_23
P1 0.01127(13) 0.01138(14) 0.01268(14) 0 -0.00024(11) 0
N1 0.0127(3) 0.0173(4) 0.0165(4) 0.0018(3) 0.0008(3) 0.0050(3)
C1 0.0178(4) 0.0132(4) 0.0192(4) 0.0039(3) 0.0066(3) 0.0035(3)
C2 0.0178(4) 0.0131(4) 0.0270(5) 0.0002(3) 0.0052(4) 0.0015(4)
C3 0.0263(5) 0.0136(4) 0.0378(6) -0.0024(4) 0.0113(5) -0.0008(4)
C4 0.0410(7) 0.0122(4) 0.0414(7) 0.0008(4) 0.0175(6) 0.0038(5)
C5 0.0423(7) 0.0166(5) 0.0337(6) 0.0104(5) 0.0136(6) 0.0095(5)
C6 0.0277(5) 0.0182(4) 0.0213(5) 0.0099(4) 0.0082(4) 0.0069(4)
C7 0.0251(5) 0.0303(6) 0.0203(5) 0.0138(4) 0.0031(4) 0.0078(4)
C8 0.0152(4) 0.0285(5) 0.0146(4) 0.0077(4) 0.0016(3) 0.0043(4)
C9 0.0124(4) 0.0417(6) 0.0125(4) 0.0050(4) -0.0001(3) 0.0020(4)
C10A 0.0143(7) 0.0177(9) 0.0130(7) 0.0013(7) 0.0006(6) 0.0003(8)
C11A 0.0172(8) 0.0218(9) 0.0199(8) 0.0054(7) 0.0002(6) 0.0013(7)
C12A 0.0187(8) 0.0283(9) 0.0230(8) 0.0075(7) 0.0004(6) 0.0013(8)
C13A 0.0185(7) 0.0291(9) 0.0200(8) 0.0065(7) 0.0001(6) 0.0005(7)
C10B 0.0138(7) 0.0169(9) 0.0129(7) 0.0015(7) -0.0002(6) 0.0010(7)
C11B 0.0183(8) 0.0229(9) 0.0191(8) 0.0022(7) -0.0005(6) -0.0002(8)
C12B 0.0221(8) 0.0282(9) 0.0231(8) 0.0053(8) 0.0001(7) 0.0019(8)
C13B 0.0164(7) 0.0313(9) 0.0193(8) 0.0008(7) 0.0005(6) 0.0020(8)
C14 0.0119(6) 0.053(3) 0.0127(7) -0.0032(9) 0.0008(5) 0.0019(9)
C15 0.0131(6) 0.036(3) 0.0114(6) -0.0047(8) 0.0003(5) 0.0002(8)
C16 0.0132(5) 0.0118(5) 0.0120(5) 0 0.0001(4) 0
C17 0.0196(4) 0.0125(4) 0.0180(4) -0.0010(3) 0.0021(3) 0.0017(3)
C18 0.0211(4) 0.0231(5) 0.0181(4) -0.0068(4) 0.0028(3) 0.0043(4)
C19 0.0158(6) 0.0348(8) 0.0137(6) 0 0.0025(5) 0

loop_
_atom_type_symbol
_atom_type_description
_atom_type_scat_dispersion_real
_atom_type_scat_dispersion_imag
_atom_type_scat_source
C C 0.0033 0.0016 'International Tables Vol C Tables 4.2.6.8 and 6.1.1.4'
H H 0.0000 0.0000 'International Tables Vol C Tables 4.2.6.8 and 6.1.1.4'
N N 0.0061 0.0033 'International Tables Vol C Tables 4.2.6.8 and 6.1.1.4'
P P 0.1023 0.0942 'International Tables Vol C Tables 4.2.6.8 and 6.1.1.4'

loop_
_geom_angle_atom_site_label_1
_geom_angle_atom_site_label_2
_geom_angle_atom_site_label_3
_geom_angle_site_symmetry_1
_geom_angle_site_symmetry_3
_geom_angle
N1 P1 N1 . 7_565 101.06(7)
N1 P1 C16 . . 99.99(4)
N1 P1 C16 7_565 . 99.99(4)
C1 N1 C8 . . 107.78(9)
C1 N1 P1 . . 122.10(7)
C8 N1 P1 . . 129.27(8)
C2 C1 N1 . . 129.12(9)
C2 C1 C6 . . 122.65(10)
N1 C1 C6 . . 108.22(10)
C3 C2 C1 . . 116.80(11)
C3 C2 H2 . . 121.6
C1 C2 H2 . . 121.6
C2 C3 C4 . . 121.41(13)
C2 C3 H3 . . 119.3
C4 C3 H3 . . 119.3
C5 C4 C3 . . 121.42(12)
C5 C4 H4 . . 119.3
C3 C4 H4 . . 119.3
C4 C5 C6 . . 118.56(12)
C4 C5 H5 . . 120.7
C6 C5 H5 . . 120.7
C5 C6 C1 . . 119.13(12)
C5 C6 C7 . . 133.94(12)
C1 C6 C7 . . 106.93(10)
C8 C7 C6 . . 108.22(10)
C8 C7 H7 . . 125.9
C6 C7 H7 . . 125.9
C7 C8 N1 . . 108.83(11)
C7 C8 C9 . . 128.26(10)
N1 C8 C9 . . 122.91(10)
C9 C9 C8 7_565 . 129.78(6)
C9 C9 C10B 7_565 . 100.79(13)
C8 C9 C10B . . 129.38(15)
C9 C9 C10A 7_565 . 115.59(12)
C8 C9 C10A . . 114.59(15)
C10B C9 C10A . . 14.81(12)
C11A C10A C15 . 7_565 118.8(3)
C11A C10A C9 . . 141.0(3)
C15 C10A C9 7_565 . 100.2(2)
C11A C10A C15 . . 126.4(3)
C15 C10A C15 7_565 . 7.61(17)
C9 C10A C15 . . 92.59(18)
C10A C11A C12A . . 117.9(3)
C10A C11A H11A . . 121.1
C12A C11A H11A . . 121.1
C13A C12A C11A . . 123.1(3)
C13A C12A H12A . . 118.4
C11A C12A H12A . . 118.4
C12A C13A C14 . 7_565 120.3(2)
C12A C13A C14 . . 126.4(2)
C14 C13A C14 7_565 . 6.04(11)
C12A C13A H13A . . 119.8
C14 C13A H13A 7_565 . 119.8
C14 C13A H13A . . 113.8
C12A C13A H13B . . 152.7(16)
C14 C13A H13B 7_565 . 86.8(16)
C14 C13A H13B . . 80.8(16)
H13A C13A H13B . . 33.1
C15 C10B C11B 7_565 . 106.7(3)
C15 C10B C15 7_565 . 11.6(3)
C11B C10B C15 . . 118.3(3)
C15 C10B C9 7_565 . 123.7(3)
C11B C10B C9 . . 129.6(2)
C15 C10B C9 . . 112.1(2)
C15 C10B C10B 7_565 7_565 44.4(2)
C11B C10B C10B . 7_565 151.17(17)
C15 C10B C10B . 7_565 32.88(16)
C9 C10B C10B . 7_565 79.22(12)
C10B C11B C12B . . 118.1(3)
C10B C11B C15 . 7_565 31.35(15)
C12B C11B C15 . 7_565 86.8(2)
C10B C11B H11B . . 121.0
C12B C11B H11B . . 121.0
C15 C11B H11B 7_565 . 152.2
C13B C12B C11B . . 122.5(3)
C13B C12B C14 . 7_565 30.17(14)
C11B C12B C14 . 7_565 92.3(2)
C13B C12B H12B . . 118.8
C11B C12B H12B . . 118.8
C14 C12B H12B 7_565 . 148.9
C14 C13B C12B 7_565 . 107.3(3)
C14 C13B C14 7_565 . 13.0(2)
C12B C13B C14 . . 120.3(2)
C14 C13B C13B 7_565 7_565 41.0(2)
C12B C13B C13B . 7_565 148.23(16)
C14 C13B C13B . 7_565 27.97(15)
C14 C13B H13B 7_565 . 129.(2)
C12B C13B H13B . . 124.1(19)
C14 C13B H13B . . 115.6(19)
C13B C13B H13B 7_565 . 87.6(19)
C14 C14 C13B 7_565 7_565 139.0(2)
C14 C14 C15 7_565 . 88.2(2)
C13B C14 C15 7_565 . 132.7(4)
C14 C14 C13B 7_565 . 27.98(15)
C13B C14 C13B 7_565 . 111.0(3)
C15 C14 C13B . . 116.2(3)
C14 C14 C13A 7_565 7_565 156.00(16)
C13B C14 C13A 7_565 7_565 17.0(2)
C15 C14 C13A . 7_565 115.8(3)
C13B C14 C13A . 7_565 128.0(2)
C14 C14 C15 7_565 7_565 72.6(2)
C13B C14 C15 7_565 7_565 148.3(4)
C15 C14 C15 . 7_565 15.6(3)
C13B C14 C15 . 7_565 100.5(3)
C13A C14 C15 7_565 7_565 131.4(3)
C14 C14 C13A 7_565 . 17.97(11)
C13B C14 C13A 7_565 . 121.1(3)
C15 C14 C13A . . 106.2(3)
C13B C14 C13A . . 10.04(15)
C13A C14 C13A 7_565 . 138.0(2)
C15 C14 C13A 7_565 . 90.5(3)
C14 C14 C12B 7_565 7_565 178.18(11)
C13B C14 C12B 7_565 7_565 42.6(2)
C15 C14 C12B . 7_565 90.2(3)
C13B C14 C12B . 7_565 153.6(2)
C13A C14 C12B 7_565 7_565 25.62(16)
C15 C14 C12B 7_565 7_565 105.8(2)
C13A C14 C12B . 7_565 163.62(18)
C15 C15 C10B 7_565 7_565 135.6(2)
C15 C15 C10B 7_565 . 32.87(16)
C10B C15 C10B 7_565 . 102.7(3)
C15 C15 C14 7_565 . 91.8(2)
C10B C15 C14 7_565 . 132.6(4)
C10B C15 C14 . . 124.6(3)
C15 C15 C10A 7_565 7_565 144.21(17)
C10B C15 C10A 7_565 7_565 8.7(2)
C10B C15 C10A . 7_565 111.34(18)
C14 C15 C10A . 7_565 124.0(3)
C15 C15 C14 7_565 7_565 72.6(2)
C10B C15 C14 7_565 7_565 151.8(4)
C10B C15 C14 . 7_565 105.4(3)
C14 C15 C14 . 7_565 19.2(3)
C10A C15 C14 7_565 7_565 143.2(3)
C15 C15 C10A 7_565 . 28.17(13)
C10B C15 C10A 7_565 . 107.4(2)
C10B C15 C10A . . 4.7(2)
C14 C15 C10A . . 119.9(3)
C10A C15 C10A 7_565 . 116.0(2)
C14 C15 C10A 7_565 . 100.7(3)
C15 C15 C11B 7_565 7_565 177.45(10)
C10B C15 C11B 7_565 7_565 41.9(2)
C10B C15 C11B . 7_565 144.6(2)
C14 C15 C11B . 7_565 90.7(3)
C10A C15 C11B 7_565 7_565 33.27(17)
C14 C15 C11B 7_565 7_565 109.9(2)
C10A C15 C11B . 7_565 149.30(18)
C17 C16 C17 . 7_565 119.67(13)
C17 C16 P1 . . 120.11(6)
C17 C16 P1 7_565 . 120.11(6)
C18 C17 C16 . . 119.98(10)
C18 C17 H17 . . 120.0
C16 C17 H17 . . 120.0
C19 C18 C17 . . 120.08(10)
C19 C18 H18 . . 120.0
C17 C18 H18 . . 120.0
C18 C19 C18 7_565 . 120.02(14)
C18 C19 H19 7_565 . 120.0
C18 C19 H19 . . 120.0

loop_
_geom_bond_atom_site_label_1
_geom_bond_atom_site_label_2
_geom_bond_site_symmetry_2
_geom_bond_distance
P1 N1 . 1.7143(9)
P1 N1 7_565 1.7143(9)
P1 C16 . 1.8190(13)
N1 C1 . 1.3972(14)
N1 C8 . 1.4110(13)
C1 C2 . 1.3922(16)
C1 C6 . 1.4129(15)
C2 C3 . 1.3910(15)
C2 H2 . 0.95
C3 C4 . 1.406(2)
C3 H3 . 0.95
C4 C5 . 1.377(2)
C4 H4 . 0.95
C5 C6 . 1.4053(18)
C5 H5 . 0.95
C6 C7 . 1.4269(19)
C7 C8 . 1.3747(17)
C7 H7 . 0.95
C8 C9 . 1.4467(17)
C9 C9 7_565 1.383(3)
C9 C10B . 1.472(3)
C9 C10A . 1.520(3)
C10A C11A . 1.372(4)
C10A C15 7_565 1.417(5)
C10A C15 . 1.755(5)
C11A C12A . 1.428(4)
C11A H11A . 0.95
C12A C13A . 1.367(4)
C12A H12A . 0.95
C13A C14 7_565 1.421(5)
C13A C14 . 1.874(5)
C13A H13A . 0.95
C13A H13B . 1.27(3)
C10B C15 7_565 1.076(4)
C10B C11B . 1.382(4)
C10B C15 . 1.388(5)
C10B C10B 7_565 1.934(6)
C11B C12B . 1.438(4)
C11B C15 7_565 1.981(5)
C11B H11B . 0.95
C12B C13B . 1.359(4)
C12B C14 7_565 1.918(5)
C12B H12B . 0.95
C13B C14 7_565 1.009(4)
C13B C14 . 1.411(5)
C13B C13B 7_565 2.008(7)
C13B H13B . 1.05(3)
C14 C14 7_565 0.485(8)
C14 C13B 7_565 1.009(4)
C14 C15 . 1.406(3)
C14 C13A 7_565 1.421(5)
C14 C15 7_565 1.473(3)
C14 C12B 7_565 1.918(5)
C15 C15 7_565 0.397(9)
C15 C10B 7_565 1.076(4)
C15 C10A 7_565 1.417(5)
C15 C14 7_565 1.473(3)
C15 C11B 7_565 1.981(5)
C16 C17 . 1.3925(12)
C16 C17 7_565 1.3926(12)
C17 C18 . 1.3916(15)
C17 H17 . 0.95
C18 C19 . 1.3864(14)
C18 H18 . 0.95
C19 C18 7_565 1.3863(14)
C19 H19 . 0.95

loop_
_geom_torsion_atom_site_label_1
_geom_torsion_atom_site_label_2
_geom_torsion_atom_site_label_3
_geom_torsion_atom_site_label_4
_geom_torsion_site_symmetry_1
_geom_torsion_site_symmetry_4
_geom_torsion
N1 P1 N1 C1 7_565 . -136.59(7)
C16 P1 N1 C1 . . 121.06(8)
N1 P1 N1 C8 7_565 . 55.27(11)
C16 P1 N1 C8 . . -47.08(10)
C8 N1 C1 C2 . . 177.40(11)
P1 N1 C1 C2 . . 7.02(16)
C8 N1 C1 C6 . . -1.44(12)
P1 N1 C1 C6 . . -171.83(8)
N1 C1 C2 C3 . . -179.91(11)
C6 C1 C2 C3 . . -1.21(16)
C1 C2 C3 C4 . . -0.15(18)
C2 C3 C4 C5 . . 0.9(2)
C3 C4 C5 C6 . . -0.4(2)
C4 C5 C6 C1 . . -0.95(18)
C4 C5 C6 C7 . . 178.86(13)
C2 C1 C6 C5 . . 1.80(17)
N1 C1 C6 C5 . . -179.26(10)
C2 C1 C6 C7 . . -178.06(10)
N1 C1 C6 C7 . . 0.87(12)
C5 C6 C7 C8 . . -179.79(13)
C1 C6 C7 C8 . . 0.04(13)
C6 C7 C8 N1 . . -0.93(13)
C6 C7 C8 C9 . . 178.78(11)
C1 N1 C8 C7 . . 1.48(12)
P1 N1 C8 C7 . . 170.95(8)
C1 N1 C8 C9 . . -178.25(10)
P1 N1 C8 C9 . . -8.78(16)
C7 C8 C9 C9 . 7_565 149.82(9)
N1 C8 C9 C9 . 7_565 -30.50(13)
C7 C8 C9 C10B . . -26.9(2)
N1 C8 C9 C10B . . 152.77(19)
C7 C8 C9 C10A . . -27.9(2)
N1 C8 C9 C10A . . 151.77(16)
C9 C9 C10A C11A 7_565 . -179.8(4)
C8 C9 C10A C11A . . -1.7(5)
C10B C9 C10A C11A . . -178.7(12)
C9 C9 C10A C15 7_565 7_565 -0.6(2)
C8 C9 C10A C15 . 7_565 177.42(14)
C10B C9 C10A C15 . 7_565 0.4(7)
C9 C9 C10A C15 7_565 . -0.51(18)
C8 C9 C10A C15 . . 177.56(11)
C10B C9 C10A C15 . . 0.6(8)
C15 C10A C11A C12A 7_565 . -2.3(4)
C9 C10A C11A C12A . . 176.7(3)
C15 C10A C11A C12A . . -2.3(5)
C10A C11A C12A C13A . . 0.6(5)
C11A C12A C13A C14 . 7_565 1.0(4)
C11A C12A C13A C14 . . 1.0(4)
C9 C9 C10B C15 7_565 7_565 -0.3(3)
C8 C9 C10B C15 . 7_565 177.1(2)
C10A C9 C10B C15 . 7_565 -179.3(11)
C9 C9 C10B C11B 7_565 . -179.1(3)
C8 C9 C10B C11B . . -1.7(4)
C10A C9 C10B C11B . . 1.9(6)
C9 C9 C10B C15 7_565 . -0.2(2)
C8 C9 C10B C15 . . 177.23(15)
C10A C9 C10B C15 . . -179.2(10)
C9 C9 C10B C10B 7_565 7_565 0
C8 C9 C10B C10B . 7_565 177.45(17)
C10A C9 C10B C10B . 7_565 -179.0(8)
C15 C10B C11B C12B 7_565 . -2.7(4)
C15 C10B C11B C12B . . -2.6(4)
C9 C10B C11B C12B . . 176.3(3)
C10B C10B C11B C12B 7_565 . -2.0(6)
C15 C10B C11B C15 . 7_565 0.11(4)
C9 C10B C11B C15 . 7_565 179.0(5)
C10B C10B C11B C15 7_565 7_565 0.7(2)
C10B C11B C12B C13B . . 1.1(5)
C15 C11B C12B C13B 7_565 . -0.4(3)
C10B C11B C12B C14 . 7_565 1.8(3)
C15 C11B C12B C14 7_565 7_565 0.37(15)
C11B C12B C13B C14 . 7_565 1.4(4)
C11B C12B C13B C14 . . 1.1(4)
C14 C12B C13B C14 7_565 . -0.35(4)
C11B C12B C13B C13B . 7_565 -0.2(5)
C14 C12B C13B C13B 7_565 7_565 -1.6(2)
C12B C13B C14 C14 . 7_565 1.46(19)
C13B C13B C14 C14 7_565 7_565 180.004(2)
C14 C13B C14 C13B 7_565 7_565 179.996(2)
C12B C13B C14 C13B . 7_565 -178.54(19)
C14 C13B C14 C15 7_565 . -3.0(4)
C12B C13B C14 C15 . . -1.6(4)
C13B C13B C14 C15 7_565 . 177.0(4)
C14 C13B C14 C13A 7_565 7_565 178.9(2)
C12B C13B C14 C13A . 7_565 -179.6(3)
C13B C13B C14 C13A 7_565 7_565 -1.1(2)
C14 C13B C14 C15 7_565 7_565 -2.6(3)
C12B C13B C14 C15 . 7_565 -1.2(3)
C13B C13B C14 C15 7_565 7_565 177.4(3)
C14 C13B C14 C13A 7_565 . 3.7(8)
C12B C13B C14 C13A . . 5.1(8)
C13B C13B C14 C13A 7_565 . -176.3(8)
C14 C13B C14 C12B 7_565 7_565 -178.0(3)
C12B C13B C14 C12B . 7_565 -176.5(4)
C13B C13B C14 C12B 7_565 7_565 2.0(3)
C12A C13A C14 C14 . 7_565 0.0(2)
C12A C13A C14 C13B . 7_565 -178.5(3)
C14 C13A C14 C13B 7_565 7_565 -178.4(3)
C12A C13A C14 C15 . . -0.7(3)
C14 C13A C14 C15 7_565 . -0.7(4)
C12A C13A C14 C13B . . -174.5(11)
C14 C13A C14 C13B 7_565 . -174.4(11)
C12A C13A C14 C13A . 7_565 180.0(2)
C14 C13A C14 C13A 7_565 7_565 179.994(2)
C12A C13A C14 C15 . 7_565 -0.7(3)
C14 C13A C14 C15 7_565 7_565 -0.6(4)
C12A C13A C14 C12B . 7_565 -177.1(5)
C14 C13A C14 C12B 7_565 7_565 -177.0(4)
C11B C10B C15 C15 . 7_565 -0.55(17)
C9 C10B C15 C15 . 7_565 -179.6(4)
C10B C10B C15 C15 7_565 7_565 -179.992(2)
C15 C10B C15 C10B 7_565 7_565 179.9920(10)
C11B C10B C15 C10B . 7_565 179.45(17)
C9 C10B C15 C10B . 7_565 0.4(4)
C15 C10B C15 C14 7_565 . 2.8(4)
C11B C10B C15 C14 . . 2.2(4)
C9 C10B C15 C14 . . -176.85(18)
C10B C10B C15 C14 7_565 . -177.2(4)
C15 C10B C15 C10A 7_565 7_565 -179.7(3)
C11B C10B C15 C10A . 7_565 179.7(3)
C9 C10B C15 C10A . 7_565 0.7(2)
C10B C10B C15 C10A 7_565 7_565 0.3(3)
C15 C10B C15 C14 7_565 7_565 2.2(3)
C11B C10B C15 C14 . 7_565 1.7(3)
C9 C10B C15 C14 . 7_565 -177.36(19)
C10B C10B C15 C14 7_565 7_565 -177.7(3)
C15 C10B C15 C10A 7_565 . -3.(2)
C11B C10B C15 C10A . . -3.(2)
C9 C10B C15 C10A . . 178.(3)
C10B C10B C15 C10A 7_565 . 177.(2)
C15 C10B C15 C11B 7_565 7_565 179.41(18)
C11B C10B C15 C11B . 7_565 178.9(3)
C9 C10B C15 C11B . 7_565 -0.2(5)
C10B C10B C15 C11B 7_565 7_565 -0.58(18)
C14 C14 C15 C15 7_565 7_565 0
C13B C14 C15 C15 7_565 7_565 177.6(3)
C13B C14 C15 C15 . 7_565 1.41(19)
C13A C14 C15 C15 7_565 7_565 179.71(18)
C13A C14 C15 C15 . 7_565 0.20(13)
C12B C14 C15 C15 7_565 7_565 179.18(11)
C14 C14 C15 C10B 7_565 7_565 -177.8(3)
C13B C14 C15 C10B 7_565 7_565 -0.2(5)
C13B C14 C15 C10B . 7_565 -176.4(3)
C13A C14 C15 C10B 7_565 7_565 1.9(4)
C15 C14 C15 C10B 7_565 7_565 -177.8(3)
C13A C14 C15 C10B . 7_565 -177.6(3)
C12B C14 C15 C10B 7_565 7_565 1.4(4)
C14 C14 C15 C10B 7_565 . -1.5(2)
C13B C14 C15 C10B 7_565 . 176.1(3)
C13B C14 C15 C10B . . -0.1(3)
C13A C14 C15 C10B 7_565 . 178.2(2)
C15 C14 C15 C10B 7_565 . -1.5(2)
C13A C14 C15 C10B . . -1.3(3)
C12B C14 C15 C10B 7_565 . 177.7(2)
C14 C14 C15 C10A 7_565 7_565 -178.7(2)
C13B C14 C15 C10A 7_565 7_565 -1.1(4)
C13B C14 C15 C10A . 7_565 -177.3(2)
C13A C14 C15 C10A 7_565 7_565 1.0(3)
C15 C14 C15 C10A 7_565 7_565 -178.7(2)
C13A C14 C15 C10A . 7_565 -178.5(2)
C12B C14 C15 C10A 7_565 7_565 0.5(3)
C13B C14 C15 C14 7_565 7_565 177.6(3)
C13B C14 C15 C14 . 7_565 1.42(19)
C13A C14 C15 C14 7_565 7_565 179.71(18)
C15 C14 C15 C14 7_565 7_565 0
C13A C14 C15 C14 . 7_565 0.21(13)
C12B C14 C15 C14 7_565 7_565 179.18(11)
C14 C14 C15 C10A 7_565 . -1.01(17)
C13B C14 C15 C10A 7_565 . 176.6(3)
C13B C14 C15 C10A . . 0.4(3)
C13A C14 C15 C10A 7_565 . 178.7(2)
C15 C14 C15 C10A 7_565 . -1.00(17)
C13A C14 C15 C10A . . -0.8(2)
C12B C14 C15 C10A 7_565 . 178.18(19)
C14 C14 C15 C11B 7_565 7_565 -179.56(11)
C13B C14 C15 C11B 7_565 7_565 -2.0(4)
C13B C14 C15 C11B . 7_565 -178.1(2)
C13A C14 C15 C11B 7_565 7_565 0.1(2)
C15 C14 C15 C11B 7_565 7_565 -179.56(11)
C13A C14 C15 C11B . 7_565 -179.35(16)
C12B C14 C15 C11B 7_565 7_565 -0.38(15)
C11A C10A C15 C15 . 7_565 0.41(18)
C9 C10A C15 C15 . 7_565 -179.0(3)
C11A C10A C15 C10B . 7_565 -179.9(4)
C15 C10A C15 C10B 7_565 7_565 179.7(3)
C9 C10A C15 C10B . 7_565 0.65(19)
C11A C10A C15 C10B . . 178.(3)
C15 C10A C15 C10B 7_565 . 177.(3)
C9 C10A C15 C10B . . -2.(3)
C11A C10A C15 C14 . . 2.5(4)
C15 C10A C15 C14 7_565 . 2.1(4)
C9 C10A C15 C14 . . -176.90(17)
C11A C10A C15 C10A . 7_565 -179.60(18)
C15 C10A C15 C10A 7_565 7_565 179.993(2)
C9 C10A C15 C10A . 7_565 1.0(3)
C11A C10A C15 C14 . 7_565 2.2(3)
C15 C10A C15 C14 7_565 7_565 1.8(3)
C9 C10A C15 C14 . 7_565 -177.23(16)
C11A C10A C15 C11B . 7_565 179.7(2)
C15 C10A C15 C11B 7_565 7_565 179.3(2)
C9 C10A C15 C11B . 7_565 0.3(4)
N1 P1 C16 C17 . . 143.56(10)
N1 P1 C16 C17 7_565 . 40.33(11)
N1 P1 C16 C17 . 7_565 -40.33(11)
N1 P1 C16 C17 7_565 7_565 -143.56(10)
C17 C16 C17 C18 7_565 . 3.7(2)
P1 C16 C17 C18 . . 179.84(9)
C16 C17 C18 C19 . . -0.14(18)
C17 C18 C19 C18 . 7_565 -3.5(2)
